data_4306577
loop_
_publ_author_name
'Rafael Calvo'
'Raul E. Rapp'
'Edson Chagas'
'Rosana P. Sartoris'
'Ricardo Baggio'
'Mar\'ia T. Garland'
'Mireille Perec'

_publ_section_title
;
1-D Polymers with Alternate Cu2 and Ln2 Units (Ln = Gd, Er, Y) and
Carboxylate Linkages
;
_journal_name_full 'Inorganic Chemistry'
_journal_page_first 10389
_journal_page_last 10397
_journal_paper_doi 10.1021/ic8014089
_journal_volume 47
_journal_year 2008
_chemical_formula_moiety 'C40 H58 Cu2 Er2 O24. 3(H2 O)'
_chemical_formula_sum 'C40 H64 Cu2 Er2 O27'
_chemical_formula_weight 1438.51
_chemical_name_systematic
; 
Erbium Copper Crotonate, hydrate
;
_space_group_IT_number 14
_symmetry_cell_setting monoclinic
_symmetry_space_group_name_Hall '-P 2ybc'
_symmetry_space_group_name_H-M 'P 1 21/c 1'
_atom_sites_solution_hydrogens geom
_atom_sites_solution_primary direct
_atom_sites_solution_secondary difmap
_audit_creation_method SHELXL-97
_audit_update_record
;
2008-05-16 # Formatted by publCIF
;
_cell_angle_alpha 90.00
_cell_angle_beta 107.1370(10)
_cell_angle_gamma 90.00
_cell_formula_units_Z 4
_cell_length_a 13.8721(10)
_cell_length_b 22.0682(15)
_cell_length_c 19.8387(14)
_cell_measurement_reflns_used 102
_cell_measurement_temperature 294(2)
_cell_measurement_theta_max 24.12
_cell_measurement_theta_min 3.89
_cell_volume 5803.6(7)
_computing_cell_refinement 'SMART-NT V5.624 (Bruker, 2001)'
_computing_data_collection 'SMART-NT V5.624 (Bruker, 2001)'
_computing_data_reduction 'SAINT-NT V6.02a (Bruker, 2000)'
_computing_molecular_graphics 'XP in SHELXTL/PC(Sheldrick,1994)'
_computing_publication_material 'SHELXL-97 (Sheldrick, 1997)'
_computing_structure_refinement 'SHELXL-97 (Sheldrick, 1997)'
_computing_structure_solution 'SHELXS-97 (Sheldrick, 1997)'
_diffrn_ambient_temperature 294(2)
_diffrn_measured_fraction_theta_full 0.988
_diffrn_measured_fraction_theta_max 0.912
_diffrn_measurement_device_type 'CCD area detector'
_diffrn_measurement_method 'phi and omega scans'
_diffrn_radiation_monochromator graphite
_diffrn_radiation_source 'fine-focus sealed tube'
_diffrn_radiation_type MoK\a
_diffrn_radiation_wavelength 0.71073
_diffrn_reflns_av_R_equivalents 0.0621
_diffrn_reflns_av_sigmaI/netI 0.1027
_diffrn_reflns_limit_h_max 17
_diffrn_reflns_limit_h_min -18
_diffrn_reflns_limit_k_max 29
_diffrn_reflns_limit_k_min -28
_diffrn_reflns_limit_l_max 24
_diffrn_reflns_limit_l_min -26
_diffrn_reflns_number 34447
_diffrn_reflns_theta_full 25.00
_diffrn_reflns_theta_max 28.10
_diffrn_reflns_theta_min 1.84
_exptl_absorpt_coefficient_mu 3.662
_exptl_absorpt_correction_T_max 0.65
_exptl_absorpt_correction_T_min 0.60
_exptl_absorpt_correction_type multi-scan
_exptl_absorpt_process_details 'SADABS in SAINT_NT (Bruker, 2000)'
_exptl_crystal_colour blue
_exptl_crystal_density_diffrn 1.646
_exptl_crystal_density_method 'not measured'
_exptl_crystal_description prisms
_exptl_crystal_F_000 2856
_exptl_crystal_size_max 0.34
_exptl_crystal_size_mid 0.12
_exptl_crystal_size_min 0.12
_refine_diff_density_max 1.329
_refine_diff_density_min -1.145
_refine_diff_density_rms 0.147
_refine_ls_extinction_method none
_refine_ls_goodness_of_fit_ref 0.956
_refine_ls_hydrogen_treatment constr
_refine_ls_matrix_type full
_refine_ls_number_parameters 650
_refine_ls_number_reflns 12922
_refine_ls_number_restraints 0
_refine_ls_restrained_S_all 0.956
_refine_ls_R_factor_all 0.0937
_refine_ls_R_factor_gt 0.0511
_refine_ls_shift/su_max 0.014
_refine_ls_shift/su_mean 0.002
_refine_ls_structure_factor_coef Fsqd
_refine_ls_weighting_details 'calc w=1/[\s^2^(Fo^2^)+(0.0514P)^2^] where P=(Fo^2^+2Fc^2^)/3'
_refine_ls_weighting_scheme calc
_refine_ls_wR_factor_gt 0.1217
_refine_ls_wR_factor_ref 0.1364
_reflns_number_gt 7966
_reflns_number_total 12922
_reflns_threshold_expression I>2\s(I)
_cod_data_source_file ic8014089_si_001_1.cif
_cod_data_source_block ErCuCrot
_cod_depositor_comments
;
The following automatic conversions were performed:
'_geom_bond_publ_flag' value 'Y' changed to 'y' according to
'/home/saulius/struct/CIF-dictionaries/cif_core.dic' dictionary named
'cif_core.dic' version 2.4.1 from 2010-06-29 (31 time).

Automatic conversion script
Id: cif_fix_enum 1527 2010-12-29 10:47:43Z saulius 
;
_cod_original_sg_symbol_Hall ' -p 2ybc '
_cod_database_code 4306577

loop_
_symmetry_equiv_pos_as_xyz
'x, y, z'
'-x, y+1/2, -z+1/2'
'-x, -y, -z'
'x, -y-1/2, z-1/2'

loop_
_atom_site_label
_atom_site_type_symbol
_atom_site_fract_x
_atom_site_fract_y
_atom_site_fract_z
_atom_site_U_iso_or_equiv
_atom_site_adp_type
_atom_site_occupancy
_atom_site_symmetry_multiplicity
_atom_site_calc_flag
_atom_site_refinement_flags
_atom_site_disorder_assembly
_atom_site_disorder_group
Er1 Er 0.84406(3) 0.783505(17) 0.67093(2) 0.03703(11) Uani 1 1 d . . .
Er2 Er 1.02532(3) 0.664232(17) 0.59495(2) 0.03406(11) Uani 1 1 d . . .
Cu1 Cu 0.36237(7) 0.68858(5) 0.65425(5) 0.0378(3) Uani 1 1 d . . .
Cu2 Cu 0.51389(7) 0.74295(5) 0.62377(5) 0.0396(3) Uani 1 1 d . . .
O1A O 0.3048(4) 0.7713(3) 0.6422(3) 0.0450(15) Uani 1 1 d . . .
O2A O 0.4313(5) 0.8148(3) 0.6136(3) 0.0512(16) Uani 1 1 d . . .
C1A C 0.3476(6) 0.8163(4) 0.6265(4) 0.0365(19) Uani 1 1 d . . .
C2A C 0.2979(7) 0.8731(4) 0.6240(5) 0.048(2) Uani 1 1 d . . .
H2A H 0.2330 0.8737 0.6284 0.058 Uiso 1 1 calc R . .
C3A C 0.3397(9) 0.9241(5) 0.6156(6) 0.075(3) Uani 1 1 d . . .
H3A H 0.4055 0.9226 0.6131 0.089 Uiso 1 1 calc R . .
C4A C 0.2900(11) 0.9860(5) 0.6098(8) 0.138(6) Uani 1 1 d . . .
H4A1 H 0.2237 0.9819 0.6150 0.207 Uiso 1 1 calc R . .
H4A2 H 0.2851 1.0033 0.5644 0.207 Uiso 1 1 calc R . .
H4A3 H 0.3299 1.0121 0.6461 0.207 Uiso 1 1 calc R . .
O1B O 0.4348(4) 0.7068(3) 0.7516(3) 0.0492(16) Uani 1 1 d . . .
O2B O 0.5569(4) 0.7598(3) 0.7269(3) 0.0499(16) Uani 1 1 d . . .
C1B C 0.5132(6) 0.7392(4) 0.7688(4) 0.042(2) Uani 1 1 d . . .
C2B C 0.5509(7) 0.7561(5) 0.8450(5) 0.057(3) Uani 1 1 d . . .
H2B H 0.5425 0.7286 0.8783 0.069 Uiso 1 1 calc R . .
C3B C 0.5944(6) 0.8067(5) 0.8667(5) 0.057(3) Uani 1 1 d . . .
H3B H 0.6091 0.8320 0.8336 0.069 Uiso 1 1 calc R . .
C4B C 0.6231(8) 0.8279(5) 0.9416(5) 0.077(4) Uani 1 1 d . . .
H4B1 H 0.6130 0.7957 0.9713 0.116 Uiso 1 1 calc R . .
H4B2 H 0.5818 0.8619 0.9455 0.116 Uiso 1 1 calc R . .
H4B3 H 0.6927 0.8398 0.9562 0.116 Uiso 1 1 calc R . .
O1C O 0.4451(4) 0.6162(3) 0.6603(3) 0.0523(17) Uani 1 1 d . . .
O2C O 0.5780(4) 0.6625(3) 0.6425(3) 0.0484(16) Uani 1 1 d . . .
C1C C 0.5298(7) 0.6158(4) 0.6544(5) 0.043(2) Uani 1 1 d . . .
C2C C 0.5871(7) 0.5585(4) 0.6673(5) 0.058(3) Uani 1 1 d . . .
H2C H 0.6545 0.5599 0.6684 0.069 Uiso 1 1 calc R . .
C3C C 0.5511(9) 0.5072(5) 0.6772(6) 0.077(3) Uani 1 1 d . . .
H3C H 0.4845 0.5076 0.6781 0.092 Uiso 1 1 calc R . .
C4C C 0.6006(11) 0.4474(5) 0.6872(7) 0.128(6) Uani 1 1 d . . .
H4C1 H 0.5681 0.4215 0.6482 0.193 Uiso 1 1 calc R . .
H4C2 H 0.5955 0.4296 0.7302 0.193 Uiso 1 1 calc R . .
H4C3 H 0.6704 0.4520 0.6899 0.193 Uiso 1 1 calc R . .
O1D O 0.3143(4) 0.6782(3) 0.5517(3) 0.0479(16) Uani 1 1 d . . .
O2D O 0.4444(4) 0.7204(3) 0.5260(3) 0.0491(16) Uani 1 1 d . . .
C1D C 0.3589(7) 0.6952(4) 0.5088(5) 0.045(2) Uani 1 1 d . . .
C2D C 0.3042(7) 0.6842(5) 0.4348(5) 0.057(3) Uani 1 1 d . . .
H2D H 0.2505 0.6571 0.4252 0.069 Uiso 1 1 calc R . .
C3D C 0.3244(7) 0.7088(5) 0.3824(5) 0.064(3) Uani 1 1 d . . .
H3D H 0.3808 0.7338 0.3936 0.077 Uiso 1 1 calc R . .
C4D C 0.2696(8) 0.7029(5) 0.3052(5) 0.082(4) Uani 1 1 d . . .
H4D1 H 0.2142 0.6752 0.2988 0.124 Uiso 1 1 calc R . .
H4D2 H 0.3150 0.6878 0.2808 0.124 Uiso 1 1 calc R . .
H4D3 H 0.2445 0.7418 0.2865 0.124 Uiso 1 1 calc R . .
O1E O 0.9586(4) 0.5754(2) 0.5248(3) 0.0471(15) Uani 1 1 d . . .
O2E O 0.8765(4) 0.6107(3) 0.5933(3) 0.0479(15) Uani 1 1 d . . .
C1E C 0.8841(7) 0.5731(4) 0.5455(5) 0.046(2) Uani 1 1 d . . .
C2E C 0.8028(7) 0.5263(5) 0.5175(6) 0.064(3) Uani 1 1 d . . .
H2E H 0.8171 0.4968 0.4884 0.077 Uiso 1 1 calc R . .
C3E C 0.7227(8) 0.5221(6) 0.5279(6) 0.082(4) Uani 1 1 d . . .
H3E H 0.7086 0.5507 0.5582 0.098 Uiso 1 1 calc R . .
C4E C 0.6414(9) 0.4758(6) 0.4974(8) 0.130(6) Uani 1 1 d . . .
H4E1 H 0.6711 0.4402 0.4841 0.194 Uiso 1 1 calc R . .
H4E2 H 0.5929 0.4925 0.4566 0.194 Uiso 1 1 calc R . .
H4E3 H 0.6084 0.4653 0.5321 0.194 Uiso 1 1 calc R . .
O1F O 1.2177(4) 0.6516(2) 0.6634(3) 0.0383(14) Uani 1 1 d . . .
O2F O 1.1087(4) 0.5816(2) 0.6640(3) 0.0469(15) Uani 1 1 d . . .
C1F C 1.1991(6) 0.5992(4) 0.6832(4) 0.039(2) Uani 1 1 d . . .
C2F C 1.2772(6) 0.5617(4) 0.7255(4) 0.044(2) Uani 1 1 d . . .
H2F H 1.3429 0.5766 0.7392 0.052 Uiso 1 1 calc R . .
C3F C 1.2613(7) 0.5081(4) 0.7457(5) 0.061(3) Uani 1 1 d . . .
H3F H 1.1944 0.4955 0.7337 0.073 Uiso 1 1 calc R . .
C4F C 1.3391(8) 0.4634(5) 0.7865(6) 0.093(4) Uani 1 1 d . . .
H4F1 H 1.4050 0.4813 0.7973 0.140 Uiso 1 1 calc R . .
H4F2 H 1.3369 0.4275 0.7587 0.140 Uiso 1 1 calc R . .
H4F3 H 1.3249 0.4529 0.8296 0.140 Uiso 1 1 calc R . .
O1G O 0.8741(4) 0.7442(2) 0.5716(3) 0.0449(15) Uani 1 1 d . . .
O2G O 0.9225(4) 0.7032(2) 0.4860(3) 0.0423(14) Uani 1 1 d . . .
C1G C 0.8726(6) 0.7435(4) 0.5063(4) 0.0351(19) Uani 1 1 d . . .
C2G C 0.8140(7) 0.7906(4) 0.4575(5) 0.052(2) Uani 1 1 d . . .
H2G H 0.7733 0.8165 0.4741 0.062 Uiso 1 1 calc R . .
C3G C 0.8165(7) 0.7974(4) 0.3931(5) 0.049(2) Uani 1 1 d . . .
H3G H 0.8567 0.7712 0.3765 0.059 Uiso 1 1 calc R . .
C4G C 0.7603(9) 0.8435(4) 0.3457(5) 0.079(4) Uani 1 1 d . . .
H4G1 H 0.6992 0.8524 0.3571 0.118 Uiso 1 1 calc R . .
H4G2 H 0.7440 0.8291 0.2980 0.118 Uiso 1 1 calc R . .
H4G3 H 0.8003 0.8796 0.3504 0.118 Uiso 1 1 calc R . .
O1H O 0.9598(4) 0.7522(3) 0.7762(3) 0.0472(15) Uani 1 1 d . . .
O2H O 1.0034(4) 0.6984(3) 0.6993(3) 0.0544(17) Uani 1 1 d . . .
C1H C 1.0134(6) 0.7116(4) 0.7628(4) 0.037(2) Uani 1 1 d . . .
C2H C 1.0871(8) 0.6768(5) 0.8198(6) 0.068(3) Uani 1 1 d . . .
H2H H 1.1237 0.6461 0.8065 0.081 Uiso 1 1 calc R . .
C3H C 1.1024(10) 0.6863(6) 0.8838(6) 0.103(5) Uani 1 1 d . . .
H3H H 1.0640 0.7168 0.8953 0.124 Uiso 1 1 calc R . .
C4H C 1.1750(13) 0.6547(7) 0.9446(7) 0.185(9) Uani 1 1 d . . .
H4H1 H 1.1471 0.6165 0.9525 0.278 Uiso 1 1 calc R . .
H4H2 H 1.1868 0.6794 0.9861 0.278 Uiso 1 1 calc R . .
H4H3 H 1.2375 0.6481 0.9342 0.278 Uiso 1 1 calc R . .
O1I O 0.6499(4) 0.7811(3) 0.6065(3) 0.0448(15) Uani 1 1 d . . .
O2I O 0.7463(4) 0.8540(3) 0.5913(3) 0.0502(16) Uani 1 1 d . . .
C1I C 0.6601(7) 0.8292(4) 0.5759(5) 0.042(2) Uani 1 1 d . . .
C2I C 0.5721(8) 0.8528(5) 0.5200(5) 0.065(3) Uani 1 1 d . . .
H2I H 0.5103 0.8337 0.5134 0.078 Uiso 1 1 calc R . .
C3I C 0.5758(11) 0.8947(8) 0.4833(9) 0.150(7) Uani 1 1 d . . .
H3I H 0.6370 0.9149 0.4919 0.180 Uiso 1 1 calc R . .
C4I C 0.4845(10) 0.9185(7) 0.4207(8) 0.174(8) Uani 1 1 d . . .
H4I1 H 0.5096 0.9354 0.3846 0.261 Uiso 1 1 calc R . .
H4I2 H 0.4487 0.9491 0.4380 0.261 Uiso 1 1 calc R . .
H4I3 H 0.4398 0.8854 0.4015 0.261 Uiso 1 1 calc R . .
O1J O 0.9859(4) 0.8362(2) 0.6593(3) 0.0511(16) Uani 1 1 d . . .
O2J O 0.9037(4) 0.8793(2) 0.7248(3) 0.0454(15) Uani 1 1 d . . .
C1J C 0.9720(7) 0.8807(4) 0.6968(5) 0.043(2) Uani 1 1 d . . .
C2J C 1.0402(7) 0.9327(4) 0.7036(5) 0.056(3) Uani 1 1 d . . .
H2J H 1.0924 0.9305 0.6832 0.067 Uiso 1 1 calc R . .
C3J C 1.0303(7) 0.9804(4) 0.7363(5) 0.063(3) Uani 1 1 d . . .
H3J H 0.9796 0.9807 0.7582 0.076 Uiso 1 1 calc R . .
C4J C 1.0939(9) 1.0372(5) 0.7428(8) 0.122(6) Uani 1 1 d . . .
H4J1 H 1.1536 1.0282 0.7295 0.183 Uiso 1 1 calc R . .
H4J2 H 1.1127 1.0513 0.7907 0.183 Uiso 1 1 calc R . .
H4J3 H 1.0557 1.0680 0.7122 0.183 Uiso 1 1 calc R . .
O1W O 0.7543(4) 0.8004(3) 0.7505(3) 0.0445(15) Uani 1 1 d . . .
O2W O 0.7843(4) 0.6826(2) 0.6696(3) 0.0438(15) Uani 1 1 d . . .
O3W O 1.0963(4) 0.7616(2) 0.6054(3) 0.0417(14) Uani 1 1 d . . .
O4W O 1.1179(4) 0.6526(3) 0.5162(3) 0.0462(15) Uani 1 1 d . . .
O5W O 0.8127(4) 0.6340(3) 0.3665(3) 0.0506(16) Uani 1 1 d . . .
O6W O 0.9467(4) 0.5376(2) 0.3889(3) 0.0503(16) Uani 1 1 d . . .
O7W O 1.0526(5) 0.6463(3) 0.3745(3) 0.0613(18) Uani 1 1 d . . .

loop_
_atom_site_aniso_label
_atom_site_aniso_U_11
_atom_site_aniso_U_22
_atom_site_aniso_U_33
_atom_site_aniso_U_23
_atom_site_aniso_U_13
_atom_site_aniso_U_12
Er1 0.0372(2) 0.0401(2) 0.0334(2) -0.00208(17) 0.00986(16) -0.00515(18)
Er2 0.0284(2) 0.0362(2) 0.0362(2) -0.00133(16) 0.00750(15) -0.00149(17)
Cu1 0.0274(5) 0.0435(6) 0.0408(6) -0.0002(5) 0.0076(4) -0.0043(5)
Cu2 0.0282(5) 0.0473(7) 0.0432(6) -0.0018(5) 0.0101(5) -0.0050(5)
O1A 0.034(3) 0.044(4) 0.056(4) 0.003(3) 0.012(3) -0.004(3)
O2A 0.049(4) 0.041(4) 0.068(4) 0.008(3) 0.024(3) -0.004(3)
C1A 0.042(5) 0.028(5) 0.036(5) -0.005(4) 0.007(4) -0.004(4)
C2A 0.055(6) 0.038(5) 0.057(6) 0.001(4) 0.024(5) -0.007(5)
C3A 0.081(8) 0.061(8) 0.094(9) -0.003(6) 0.045(7) 0.008(6)
C4A 0.205(17) 0.054(8) 0.207(18) 0.039(9) 0.138(14) 0.032(10)
O1B 0.036(4) 0.068(4) 0.040(4) 0.003(3) 0.006(3) -0.006(3)
O2B 0.032(3) 0.075(5) 0.043(4) -0.011(3) 0.012(3) -0.009(3)
C1B 0.028(5) 0.056(6) 0.038(5) 0.000(4) 0.006(4) 0.006(4)
C2B 0.043(6) 0.080(8) 0.043(6) 0.002(5) 0.004(5) -0.004(5)
C3B 0.030(5) 0.088(8) 0.053(6) -0.021(5) 0.012(4) -0.010(5)
C4B 0.061(7) 0.103(9) 0.067(8) -0.037(7) 0.016(6) -0.019(6)
O1C 0.035(4) 0.046(4) 0.079(5) 0.005(3) 0.023(3) 0.007(3)
O2C 0.038(4) 0.043(4) 0.062(4) 0.009(3) 0.013(3) 0.002(3)
C1C 0.045(6) 0.035(5) 0.046(5) 0.003(4) 0.008(4) 0.002(4)
C2C 0.044(6) 0.044(6) 0.083(8) 0.004(5) 0.015(5) 0.001(5)
C3C 0.084(9) 0.052(7) 0.092(9) 0.009(6) 0.024(7) 0.018(6)
C4C 0.168(15) 0.058(9) 0.153(15) 0.035(9) 0.039(12) 0.043(9)
O1D 0.029(3) 0.074(5) 0.039(4) -0.011(3) 0.007(3) -0.014(3)
O2D 0.038(4) 0.074(5) 0.037(3) 0.000(3) 0.014(3) -0.011(3)
C1D 0.045(6) 0.049(6) 0.042(6) 0.003(4) 0.015(4) 0.007(5)
C2D 0.047(6) 0.084(8) 0.042(6) -0.004(5) 0.017(5) -0.015(5)
C3D 0.052(7) 0.084(8) 0.059(7) -0.008(6) 0.019(5) 0.002(6)
C4D 0.082(9) 0.113(10) 0.060(8) -0.002(7) 0.034(7) 0.013(7)
O1E 0.043(4) 0.045(4) 0.052(4) -0.012(3) 0.013(3) -0.003(3)
O2E 0.043(4) 0.043(4) 0.062(4) 0.003(3) 0.021(3) -0.003(3)
C1E 0.040(5) 0.047(6) 0.048(6) 0.005(4) 0.006(4) 0.008(4)
C2E 0.044(6) 0.062(7) 0.083(8) -0.011(6) 0.013(6) -0.021(5)
C3E 0.052(7) 0.107(10) 0.072(8) 0.006(7) -0.005(6) -0.025(7)
C4E 0.087(10) 0.088(10) 0.180(16) -0.003(10) -0.013(10) -0.046(8)
O1F 0.028(3) 0.046(4) 0.040(3) 0.008(3) 0.010(3) -0.004(3)
O2F 0.036(3) 0.038(4) 0.062(4) 0.000(3) 0.006(3) -0.003(3)
C1F 0.033(5) 0.040(5) 0.043(5) -0.002(4) 0.010(4) -0.007(4)
C2F 0.025(4) 0.044(6) 0.052(6) 0.013(4) -0.004(4) 0.004(4)
C3F 0.045(6) 0.060(7) 0.059(7) 0.013(5) -0.017(5) -0.002(5)
C4F 0.078(9) 0.067(8) 0.118(11) 0.025(7) 0.002(8) 0.008(7)
O1G 0.049(4) 0.045(4) 0.038(4) -0.001(3) 0.007(3) -0.003(3)
O2G 0.040(3) 0.041(4) 0.042(4) -0.004(3) 0.007(3) 0.012(3)
C1G 0.039(5) 0.034(5) 0.029(5) -0.005(4) 0.006(4) -0.011(4)
C2G 0.066(7) 0.034(5) 0.057(6) 0.009(4) 0.021(5) 0.024(5)
C3G 0.069(7) 0.040(5) 0.043(6) 0.009(4) 0.023(5) 0.015(5)
C4G 0.130(11) 0.060(7) 0.045(6) 0.018(5) 0.025(7) 0.026(7)
O1H 0.039(4) 0.044(4) 0.054(4) 0.001(3) 0.007(3) 0.006(3)
O2H 0.056(4) 0.068(4) 0.037(4) -0.007(3) 0.011(3) -0.019(3)
C1H 0.034(5) 0.044(5) 0.026(4) 0.002(4) -0.003(4) -0.014(4)
C2H 0.067(7) 0.067(8) 0.055(7) 0.009(6) -0.004(6) 0.015(6)
C3H 0.132(13) 0.104(11) 0.056(8) 0.027(8) 0.001(8) 0.018(9)
C4H 0.218(19) 0.172(18) 0.095(12) 0.059(11) -0.064(13) 0.027(14)
O1I 0.045(4) 0.044(4) 0.048(4) 0.003(3) 0.017(3) -0.007(3)
O2I 0.043(4) 0.044(4) 0.063(4) 0.010(3) 0.015(3) -0.003(3)
C1I 0.037(5) 0.043(6) 0.049(6) 0.005(4) 0.015(4) 0.003(4)
C2I 0.059(7) 0.080(8) 0.057(7) 0.030(6) 0.019(5) 0.013(6)
C3I 0.094(11) 0.172(17) 0.175(17) 0.101(14) 0.024(11) 0.054(11)
C4I 0.114(12) 0.208(18) 0.144(15) 0.106(13) -0.048(11) 0.035(12)
O1J 0.051(4) 0.036(4) 0.077(5) -0.019(3) 0.035(3) -0.012(3)
O2J 0.042(4) 0.048(4) 0.055(4) -0.010(3) 0.028(3) -0.006(3)
C1J 0.039(5) 0.037(5) 0.044(5) 0.001(4) -0.003(4) 0.001(4)
C2J 0.056(6) 0.049(6) 0.071(7) -0.017(5) 0.031(5) -0.015(5)
C3J 0.067(7) 0.046(6) 0.086(8) -0.016(6) 0.036(6) -0.018(5)
C4J 0.125(11) 0.058(8) 0.227(17) -0.058(9) 0.122(12) -0.036(8)
O1W 0.034(3) 0.059(4) 0.041(4) -0.012(3) 0.012(3) -0.008(3)
O2W 0.032(3) 0.039(3) 0.063(4) -0.003(3) 0.017(3) -0.001(3)
O3W 0.039(3) 0.034(3) 0.054(4) -0.001(3) 0.017(3) -0.003(3)
O4W 0.028(3) 0.074(4) 0.038(3) -0.011(3) 0.012(3) -0.001(3)
O5W 0.049(4) 0.060(4) 0.038(4) 0.006(3) 0.007(3) 0.009(3)
O6W 0.057(4) 0.037(3) 0.051(4) 0.003(3) 0.008(3) 0.005(3)
O7W 0.057(4) 0.078(5) 0.044(4) -0.004(3) 0.007(3) -0.016(4)

loop_
_atom_type_symbol
_atom_type_description
_atom_type_scat_dispersion_real
_atom_type_scat_dispersion_imag
_atom_type_scat_source
C C 0.0033 0.0016 'International Tables Vol C Tables 4.2.6.8 and 6.1.1.4'
H H 0.0000 0.0000 'International Tables Vol C Tables 4.2.6.8 and 6.1.1.4'
O O 0.0106 0.0060 'International Tables Vol C Tables 4.2.6.8 and 6.1.1.4'
Cu Cu 0.3201 1.2651 'International Tables Vol C Tables 4.2.6.8 and 6.1.1.4'
Er Er -0.2586 4.9576 'International Tables Vol C Tables 4.2.6.8 and 6.1.1.4'

loop_
_geom_angle_atom_site_label_1
_geom_angle_atom_site_label_2
_geom_angle_atom_site_label_3
_geom_angle
_geom_angle_site_symmetry_1
_geom_angle_site_symmetry_3
_geom_angle_publ_flag
O1G Er1 O1W 156.36(19) . . ?
O1G Er1 O1H 113.8(2) . . ?
O1W Er1 O1H 78.7(2) . . ?
O1G Er1 O2I 83.5(2) . . ?
O1W Er1 O2I 91.9(2) . . ?
O1H Er1 O2I 155.4(2) . . ?
O1G Er1 O1J 74.6(2) . . ?
O1W Er1 O1J 128.41(19) . . ?
O1H Er1 O1J 81.9(2) . . ?
O2I Er1 O1J 86.6(2) . . ?
O1G Er1 O2W 77.8(2) . . ?
O1W Er1 O2W 84.4(2) . . ?
O1H Er1 O2W 83.0(2) . . ?
O2I Er1 O2W 119.0(2) . . ?
O1J Er1 O2W 139.61(19) . . ?
O1G Er1 O2J 125.9(2) . . ?
O1W Er1 O2J 74.83(19) . . ?
O1H Er1 O2J 78.8(2) . . ?
O2I Er1 O2J 76.8(2) . . ?
O1J Er1 O2J 54.63(18) . . ?
O2W Er1 O2J 154.6(2) . . ?
O1G Er1 O1I 89.66(19) . . ?
O1W Er1 O1I 69.71(18) . . ?
O1H Er1 O1I 140.22(19) . . ?
O2I Er1 O1I 51.48(18) . . ?
O1J Er1 O1I 137.0(2) . . ?
O2W Er1 O1I 70.70(18) . . ?
O2J Er1 O1I 113.88(18) . . ?
O1G Er1 C1J 100.7(2) . . ?
O1W Er1 C1J 101.3(2) . . ?
O1H Er1 C1J 80.0(2) . . ?
O2I Er1 C1J 79.7(2) . . ?
O1J Er1 C1J 27.9(2) . . ?
O2W Er1 C1J 160.6(2) . . ?
O2J Er1 C1J 26.8(2) . . ?
O1I Er1 C1J 128.7(2) . . ?
O1G Er1 O2H 65.93(18) . . ?
O1W Er1 O2H 121.19(19) . . ?
O1H Er1 O2H 48.18(18) . . ?
O2I Er1 O2H 146.94(19) . . ?
O1J Er1 O2H 73.79(19) . . ?
O2W Er1 O2H 68.24(17) . . ?
O2J Er1 O2H 110.44(18) . . ?
O1I Er1 O2H 135.60(17) . . ?
C1J Er1 O2H 93.3(2) . . ?
O2H Er2 O4W 152.87(19) . . ?
O2H Er2 O3W 77.6(2) . . ?
O4W Er2 O3W 81.9(2) . . ?
O2H Er2 O2F 84.5(2) . . ?
O4W Er2 O2F 91.8(2) . . ?
O3W Er2 O2F 122.25(19) . . ?
O2H Er2 O2E 80.2(2) . . ?
O4W Er2 O2E 126.2(2) . . ?
O3W Er2 O2E 142.99(19) . . ?
O2F Er2 O2E 84.20(19) . . ?
O2H Er2 O2G 119.8(2) . . ?
O4W Er2 O2G 74.27(19) . . ?
O3W Er2 O2G 82.65(19) . . ?
O2F Er2 O2G 150.02(19) . . ?
O2E Er2 O2G 83.2(2) . . ?
O2H Er2 O1E 130.6(2) . . ?
O4W Er2 O1E 73.5(2) . . ?
O3W Er2 O1E 150.4(2) . . ?
O2F Er2 O1E 75.42(19) . . ?
O2E Er2 O1E 53.5(2) . . ?
O2G Er2 O1E 75.20(19) . . ?
O2H Er2 O1F 87.33(19) . . ?
O4W Er2 O1F 69.83(17) . . ?
O3W Er2 O1F 73.47(17) . . ?
O2F Er2 O1F 51.04(17) . . ?
O2E Er2 O1F 134.59(18) . . ?
O2G Er2 O1F 139.03(18) . . ?
O1E Er2 O1F 111.65(18) . . ?
O2H Er2 O1G 68.6(2) . . ?
O4W Er2 O1G 121.32(19) . . ?
O3W Er2 O1G 72.45(17) . . ?
O2F Er2 O1G 146.40(19) . . ?
O2E Er2 O1G 72.02(18) . . ?
O2G Er2 O1G 51.16(18) . . ?
O1E Er2 O1G 106.65(18) . . ?
O1F Er2 O1G 141.65(16) . . ?
O2H Er2 C1G 94.7(2) . . ?
O4W Er2 C1G 96.3(2) . . ?
O3W Er2 C1G 73.4(2) . . ?
O2F Er2 C1G 163.4(2) . . ?
O2E Er2 C1G 79.4(2) . . ?
O2G Er2 C1G 25.20(19) . . ?
O1E Er2 C1G 93.0(2) . . ?
O1F Er2 C1G 145.53(19) . . ?
O1G Er2 C1G 26.29(19) . . ?
O1B Cu1 O1C 89.1(3) . . ?
O1B Cu1 O1D 167.7(2) . . ?
O1C Cu1 O1D 89.0(3) . . ?
O1B Cu1 O1A 90.1(2) . . ?
O1C Cu1 O1A 166.6(2) . . ?
O1D Cu1 O1A 88.9(2) . . ?
O1B Cu1 O1F 102.2(2) . 1_455 ?
O1C Cu1 O1F 102.9(2) . 1_455 ?
O1D Cu1 O1F 90.1(2) . 1_455 ?
O1A Cu1 O1F 90.3(2) . 1_455 ?
O1B Cu1 Cu2 85.41(18) . . ?
O1C Cu1 Cu2 83.84(18) . . ?
O1D Cu1 Cu2 82.28(17) . . ?
O1A Cu1 Cu2 82.76(17) . . ?
O1F Cu1 Cu2 169.80(14) 1_455 . ?
O2A Cu2 O2D 90.1(3) . . ?
O2A Cu2 O2C 168.4(3) . . ?
O2D Cu2 O2C 91.3(2) . . ?
O2A Cu2 O2B 86.7(3) . . ?
O2D Cu2 O2B 167.5(2) . . ?
O2C Cu2 O2B 89.5(3) . . ?
O2A Cu2 O1I 100.4(2) . . ?
O2D Cu2 O1I 98.0(2) . . ?
O2C Cu2 O1I 90.8(2) . . ?
O2B Cu2 O1I 94.5(2) . . ?
O2A Cu2 Cu1 84.80(18) . . ?
O2D Cu2 Cu1 85.33(17) . . ?
O2C Cu2 Cu1 83.84(17) . . ?
O2B Cu2 Cu1 82.37(17) . . ?
O1I Cu2 Cu1 173.79(16) . . ?
C1A O1A Cu1 124.1(6) . . ?
C1A O2A Cu2 123.5(5) . . ?
O1A C1A O2A 124.6(8) . . ?
O1A C1A C2A 116.7(8) . . ?
O2A C1A C2A 118.7(8) . . ?
C3A C2A C1A 122.5(9) . . ?
C2A C3A C4A 125.5(11) . . ?
C1B O1B Cu1 122.6(6) . . ?
C1B O2B Cu2 123.9(6) . . ?
O2B C1B O1B 125.1(8) . . ?
O2B C1B C2B 119.2(8) . . ?
O1B C1B C2B 115.6(8) . . ?
C3B C2B C1B 123.2(10) . . ?
C2B C3B C4B 124.6(10) . . ?
C1C O1C Cu1 124.6(6) . . ?
C1C O2C Cu2 121.7(6) . . ?
O1C C1C O2C 125.5(8) . . ?
O1C C1C C2C 118.4(8) . . ?
O2C C1C C2C 115.8(8) . . ?
C3C C2C C1C 124.9(10) . . ?
C2C C3C C4C 128.9(12) . . ?
C1D O1D Cu1 126.0(6) . . ?
C1D O2D Cu2 121.9(6) . . ?
O1D C1D O2D 124.2(8) . . ?
O1D C1D C2D 114.9(8) . . ?
O2D C1D C2D 120.9(8) . . ?
C3D C2D C1D 125.1(10) . . ?
C2D C3D C4D 128.9(11) . . ?
C1E O1E Er2 93.3(6) . . ?
C1E O2E Er2 94.0(5) . . ?
O1E C1E O2E 118.9(8) . . ?
O1E C1E C2E 121.3(9) . . ?
O2E C1E C2E 119.8(9) . . ?
C3E C2E C1E 128.5(12) . . ?
C2E C3E C4E 127.4(14) . . ?
C1F O1F Cu1 129.0(5) . 1_655 ?
C1F O1F Er2 89.3(5) . . ?
Cu1 O1F Er2 136.3(2) 1_655 . ?
C1F O2F Er2 102.1(5) . . ?
O2F C1F O1F 117.5(8) . . ?
O2F C1F C2F 121.1(8) . . ?
O1F C1F C2F 121.5(7) . . ?
C3F C2F C1F 123.1(8) . . ?
C2F C3F C4F 127.3(9) . . ?
C1G O1G Er1 155.7(5) . . ?
C1G O1G Er2 86.9(5) . . ?
Er1 O1G Er2 115.5(2) . . ?
C1G O2G Er2 101.7(5) . . ?
O2G C1G O1G 118.7(7) . . ?
O2G C1G C2G 122.0(8) . . ?
O1G C1G C2G 119.3(8) . . ?
O2G C1G Er2 53.1(4) . . ?
O1G C1G Er2 66.8(4) . . ?
C2G C1G Er2 167.2(6) . . ?
C3G C2G C1G 123.6(8) . . ?
C2G C3G C4G 123.8(9) . . ?
C1H O1H Er1 108.7(5) . . ?
C1H O2H Er2 165.5(6) . . ?
C1H O2H Er1 84.0(5) . . ?
Er2 O2H Er1 109.9(2) . . ?
O1H C1H O2H 118.9(8) . . ?
O1H C1H C2H 122.0(8) . . ?
O2H C1H C2H 119.1(9) . . ?
C3H C2H C1H 124.0(11) . . ?
C2H C3H C4H 128.2(15) . . ?
C1I O1I Cu2 129.0(6) . . ?
C1I O1I Er1 88.4(5) . . ?
Cu2 O1I Er1 138.0(3) . . ?
C1I O2I Er1 101.1(5) . . ?
O1I C1I O2I 118.9(8) . . ?
O1I C1I C2I 118.4(8) . . ?
O2I C1I C2I 122.6(8) . . ?
C3I C2I C1I 124.0(13) . . ?
C2I C3I C4I 124.9(16) . . ?
C1J O1J Er1 92.7(5) . . ?
C1J O2J Er1 91.8(5) . . ?
O2J C1J O1J 120.7(8) . . ?
O2J C1J C2J 122.6(8) . . ?
O1J C1J C2J 116.7(9) . . ?
O2J C1J Er1 61.5(4) . . ?
O1J C1J Er1 59.4(4) . . ?
C2J C1J Er1 174.6(7) . . ?
C3J C2J C1J 122.3(10) . . ?
C2J C3J C4J 125.7(10) . . ?

loop_
_geom_bond_atom_site_label_1
_geom_bond_atom_site_label_2
_geom_bond_distance
_geom_bond_site_symmetry_2
_geom_bond_publ_flag
Er1 O1G 2.301(6) . y
Er1 O1W 2.311(5) . y
Er1 O1H 2.332(6) . y
Er1 O2I 2.344(6) . y
Er1 O1J 2.355(6) . y
Er1 O2W 2.373(5) . y
Er1 O2J 2.403(5) . y
Er1 O1I 2.619(6) . y
Er1 C1J 2.734(9) . y
Er1 O2H 2.828(6) . y
Er2 O2H 2.307(6) . y
Er2 O4W 2.310(5) . y
Er2 O3W 2.348(5) . y
Er2 O2F 2.368(5) . y
Er2 O2E 2.371(6) . y
Er2 O2G 2.373(5) . y
Er2 O1E 2.424(5) . y
Er2 O1F 2.628(5) . y
Er2 O1G 2.675(6) . y
Er2 C1G 2.906(8) . y
Cu1 O1B 1.938(6) . y
Cu1 O1C 1.950(6) . y
Cu1 O1D 1.959(6) . y
Cu1 O1A 1.978(6) . y
Cu1 O1F 2.223(5) 1_455 y
Cu1 Cu2 2.6405(14) . y
Cu2 O2A 1.933(6) . y
Cu2 O2D 1.958(6) . y
Cu2 O2C 1.970(6) . y
Cu2 O2B 1.990(6) . y
Cu2 O1I 2.183(6) . y
O1A C1A 1.244(9) . ?
O2A C1A 1.260(9) . ?
C1A C2A 1.426(11) . ?
C2A C3A 1.298(12) . ?
C3A C4A 1.519(14) . ?
O1B C1B 1.261(9) . ?
O2B C1B 1.250(10) . ?
C1B C2B 1.494(12) . ?
C2B C3B 1.282(12) . ?
C3B C4B 1.496(12) . ?
O1C C1C 1.215(10) . ?
O2C C1C 1.288(9) . ?
C1C C2C 1.476(11) . ?
C2C C3C 1.275(12) . ?
C3C C4C 1.474(13) . ?
O1D C1D 1.248(10) . ?
O2D C1D 1.263(10) . ?
C1D C2D 1.460(12) . ?
C2D C3D 1.275(13) . ?
C3D C4D 1.503(13) . ?
O1E C1E 1.220(10) . ?
O2E C1E 1.288(10) . ?
C1E C2E 1.511(12) . ?
C2E C3E 1.192(13) . ?
C3E C4E 1.510(13) . ?
O1F C1F 1.273(9) . ?
O1F Cu1 2.223(5) 1_655 ?
O2F C1F 1.260(9) . ?
C1F C2F 1.424(10) . ?
C2F C3F 1.290(11) . ?
C3F C4F 1.510(12) . ?
O1G C1G 1.289(9) . ?
O2G C1G 1.264(9) . ?
C1G C2G 1.488(11) . ?
C2G C3G 1.297(11) . ?
C3G C4G 1.448(11) . ?
O1H C1H 1.241(10) . ?
O2H C1H 1.260(9) . ?
C1H C2H 1.494(11) . ?
C2H C3H 1.242(14) . ?
C3H C4H 1.495(15) . ?
O1I C1I 1.252(9) . ?
O2I C1I 1.268(9) . ?
C1I C2I 1.480(12) . ?
C2I C3I 1.187(15) . ?
C3I C4I 1.579(15) . ?
O1J C1J 1.280(10) . ?
O2J C1J 1.232(10) . ?
C1J C2J 1.467(11) . ?
C2J C3J 1.265(12) . ?
C3J C4J 1.516(13) . ?
